data_4088521
loop_
_publ_author_name
'Rightmire, Nicholas R.'
'Bruns, David L.'
'Hanusa, Timothy P.'
'Brennessel, William W.'

_publ_section_title
;
 Mechanochemical Influence on the Stereoselectivity of Halide Metathesis:
 Synthesis of Group 15 Tris(allyl) Complexes
;
_journal_issue 11
_journal_name_full Organometallics
_journal_page_first 1698
_journal_paper_doi 10.1021/acs.organomet.6b00151
_journal_volume 35
_journal_year 2016
_chemical_formula_moiety 'C27 H63 As Si6'
_chemical_formula_sum 'C27 H63 As Si6'
_chemical_formula_weight 631.23
_chemical_name_common hannr04
_space_group_crystal_system triclinic
_space_group_IT_number 2
_space_group_name_Hall '-P 1'
_space_group_name_H-M_alt 'P -1'
_atom_sites_solution_hydrogens geom
_atom_sites_solution_primary direct
_atom_sites_solution_secondary difmap
_audit_creation_method SHELXL-2014
_cell_angle_alpha 99.233(4)
_cell_angle_beta 90.021(4)
_cell_angle_gamma 118.479(4)
_cell_formula_units_Z 2
_cell_length_a 10.539(2)
_cell_length_b 10.791(2)
_cell_length_c 19.921(4)
_cell_measurement_reflns_used 4079
_cell_measurement_temperature 100.0(5)
_cell_measurement_theta_max 28.21
_cell_measurement_theta_min 2.21
_cell_volume 1957.9(7)
_computing_cell_refinement 'SAINT (Bruker, 2013)'
_computing_data_collection 'APEX2 (Bruker, 2014)'
_computing_data_reduction 'SAINT (Bruker, 2013)'
_computing_molecular_graphics 'SHELXTL (Sheldrick, 2008)'
_computing_publication_material 'SHELXTL (Sheldrick, 2008)'
_computing_structure_refinement 'SHELXL-2014 (Sheldrick, 2014)'
_computing_structure_solution 'SIR2011 (Burla et al., 2012)'
_diffrn_ambient_temperature 100.0(5)
_diffrn_measured_fraction_theta_full 0.998
_diffrn_measured_fraction_theta_max 0.993
_diffrn_measurement_device_type 'Bruker SMART APEX II CCD platform'
_diffrn_measurement_method '\w scans'
_diffrn_radiation_type MoK\a
_diffrn_radiation_wavelength 0.71073
_diffrn_reflns_av_R_equivalents 0.0925
_diffrn_reflns_av_unetI/netI 0.0839
_diffrn_reflns_Laue_measured_fraction_full 0.998
_diffrn_reflns_Laue_measured_fraction_max 0.993
_diffrn_reflns_limit_h_max 14
_diffrn_reflns_limit_h_min -14
_diffrn_reflns_limit_k_max 14
_diffrn_reflns_limit_k_min -14
_diffrn_reflns_limit_l_max 27
_diffrn_reflns_limit_l_min -27
_diffrn_reflns_number 44064
_diffrn_reflns_point_group_measured_fraction_full 0.998
_diffrn_reflns_point_group_measured_fraction_max 0.993
_diffrn_reflns_theta_full 29.575
_diffrn_reflns_theta_max 29.674
_diffrn_reflns_theta_min 2.080
_diffrn_source 'fine-focus sealed tube'
_exptl_absorpt_coefficient_mu 1.065
_exptl_absorpt_correction_T_max 0.7459
_exptl_absorpt_correction_T_min 0.6653
_exptl_absorpt_correction_type multi-scan
_exptl_absorpt_process_details 'SADABS (Sheldrick, 2012)'
_exptl_crystal_colour colorless
_exptl_crystal_density_diffrn 1.071
_exptl_crystal_description block
_exptl_crystal_F_000 684
_exptl_crystal_size_max 0.24
_exptl_crystal_size_mid 0.14
_exptl_crystal_size_min 0.08
_refine_diff_density_max 0.596
_refine_diff_density_min -0.589
_refine_diff_density_rms 0.091
_refine_ls_extinction_method none
_refine_ls_goodness_of_fit_ref 1.011
_refine_ls_hydrogen_treatment constr
_refine_ls_matrix_type full
_refine_ls_number_parameters 325
_refine_ls_number_reflns 11007
_refine_ls_number_restraints 0
_refine_ls_restrained_S_all 1.011
_refine_ls_R_factor_all 0.0915
_refine_ls_R_factor_gt 0.0493
_refine_ls_shift/su_max 0.000
_refine_ls_shift/su_mean 0.000
_refine_ls_structure_factor_coef Fsqd
_refine_ls_weighting_details 'w=1/[\s^2^(Fo^2^)+(0.0421P)^2^+0.3043P] where P=(Fo^2^+2Fc^2^)/3'
_refine_ls_weighting_scheme calc
_refine_ls_wR_factor_gt 0.0933
_refine_ls_wR_factor_ref 0.1067
_reflns_Friedel_coverage 0.000
_reflns_number_gt 7413
_reflns_number_total 11007
_reflns_threshold_expression 'I > 2\s(I)'
_cod_data_source_file om6b00151_si_001.cif
_cod_data_source_block hannr04
_cod_database_code 4088521
_shelx_space_group_comment
; 
The symmetry employed for this shelxl refinement is uniquely defined 
by the following loop, which should always be used as a source of 
symmetry information in preference to the above space-group names. 
They are only intended as comments. 
;
_shelx_estimated_absorpt_t_min 0.784
_shelx_estimated_absorpt_t_max 0.920
_shelxl_version_number 2014-3

loop_
_space_group_symop_operation_xyz
'x, y, z'
'-x, -y, -z'

loop_
_atom_site_label
_atom_site_type_symbol
_atom_site_fract_x
_atom_site_fract_y
_atom_site_fract_z
_atom_site_U_iso_or_equiv
_atom_site_adp_type
_atom_site_occupancy
_atom_site_site_symmetry_order
_atom_site_calc_flag
_atom_site_refinement_flags_posn
_atom_site_refinement_flags_adp
As1 As 0.44929(3) 0.08808(3) 0.30256(2) 0.01649(7) Uani 1 1 d . .
Si1 Si 0.14188(8) -0.00081(8) 0.37355(4) 0.02099(17) Uani 1 1 d . .
Si2 Si -0.01354(8) -0.32326(8) 0.12953(4) 0.02081(17) Uani 1 1 d . .
Si3 Si 0.73554(8) 0.36067(8) 0.38601(4) 0.02056(17) Uani 1 1 d . .
Si4 Si 0.43692(9) 0.61725(8) 0.35169(4) 0.02289(17) Uani 1 1 d . .
Si5 Si 0.58943(8) 0.05259(8) 0.16018(4) 0.02125(17) Uani 1 1 d . .
Si6 Si 0.27774(9) 0.28354(8) 0.09131(4) 0.02182(17) Uani 1 1 d . .
C1 C 0.2378(3) 0.0284(3) 0.29208(13) 0.0181(5) Uani 1 1 d . .
H1 H 0.2253 0.1019 0.2723 0.022 Uiso 1 1 calc R U
C2 C 0.1682(3) -0.1108(3) 0.24225(13) 0.0186(5) Uani 1 1 d . .
H2 H 0.1932 -0.1812 0.2504 0.022 Uiso 1 1 calc R U
C3 C 0.0757(3) -0.1471(3) 0.18803(14) 0.0216(6) Uani 1 1 d . .
H3 H 0.0531 -0.0760 0.1784 0.026 Uiso 1 1 calc R U
C4 C 0.2013(4) -0.0990(4) 0.42315(17) 0.0392(8) Uani 1 1 d . .
H4A H 0.1419 -0.1251 0.4616 0.059 Uiso 1 1 calc R U
H4B H 0.3033 -0.0376 0.4404 0.059 Uiso 1 1 calc R U
H4C H 0.1899 -0.1861 0.3936 0.059 Uiso 1 1 calc R U
C5 C -0.0571(3) -0.1097(4) 0.34930(18) 0.0401(8) Uani 1 1 d . .
H5A H -0.1089 -0.1206 0.3906 0.060 Uiso 1 1 calc R U
H5B H -0.0794 -0.2045 0.3240 0.060 Uiso 1 1 calc R U
H5C H -0.0874 -0.0612 0.3205 0.060 Uiso 1 1 calc R U
C6 C 0.1732(3) 0.1698(3) 0.42831(16) 0.0347(7) Uani 1 1 d . .
H6A H 0.1063 0.1484 0.4642 0.052 Uiso 1 1 calc R U
H6B H 0.1566 0.2284 0.4004 0.052 Uiso 1 1 calc R U
H6C H 0.2733 0.2223 0.4492 0.052 Uiso 1 1 calc R U
C7 C 0.0460(3) -0.4458(3) 0.15646(15) 0.0277(6) Uani 1 1 d . .
H7A H -0.0022 -0.5385 0.1253 0.042 Uiso 1 1 calc R U
H7B H 0.0203 -0.4595 0.2030 0.042 Uiso 1 1 calc R U
H7C H 0.1512 -0.4039 0.1553 0.042 Uiso 1 1 calc R U
C8 C 0.0339(3) -0.2990(3) 0.04064(15) 0.0324(7) Uani 1 1 d . .
H8A H -0.0245 -0.3897 0.0090 0.049 Uiso 1 1 calc R U
H8B H 0.1370 -0.2696 0.0378 0.049 Uiso 1 1 calc R U
H8C H 0.0142 -0.2251 0.0284 0.049 Uiso 1 1 calc R U
C9 C -0.2140(3) -0.4004(3) 0.13190(16) 0.0321(7) Uani 1 1 d . .
H9A H -0.2632 -0.4925 0.1003 0.048 Uiso 1 1 calc R U
H9B H -0.2439 -0.3341 0.1184 0.048 Uiso 1 1 calc R U
H9C H -0.2399 -0.4151 0.1783 0.048 Uiso 1 1 calc R U
C10 C 0.5326(3) 0.2788(3) 0.36493(13) 0.0184(5) Uani 1 1 d . .
H10 H 0.4877 0.2599 0.4090 0.022 Uiso 1 1 calc R U
C11 C 0.4995(3) 0.3872(3) 0.34246(14) 0.0186(5) Uani 1 1 d . .
H11 H 0.5020 0.3915 0.2952 0.022 Uiso 1 1 calc R U
C12 C 0.4671(3) 0.4780(3) 0.38199(14) 0.0217(6) Uani 1 1 d . .
H12 H 0.4588 0.4715 0.4289 0.026 Uiso 1 1 calc R U
C13 C 0.7884(3) 0.5069(3) 0.46159(16) 0.0334(7) Uani 1 1 d . .
H13A H 0.8931 0.5527 0.4734 0.050 Uiso 1 1 calc R U
H13B H 0.7369 0.4668 0.5003 0.050 Uiso 1 1 calc R U
H13C H 0.7630 0.5783 0.4508 0.050 Uiso 1 1 calc R U
C14 C 0.7807(3) 0.2234(3) 0.40698(17) 0.0340(7) Uani 1 1 d . .
H14A H 0.8840 0.2693 0.4224 0.051 Uiso 1 1 calc R U
H14B H 0.7591 0.1498 0.3663 0.051 Uiso 1 1 calc R U
H14C H 0.7229 0.1788 0.4433 0.051 Uiso 1 1 calc R U
C15 C 0.8402(3) 0.4447(3) 0.31529(15) 0.0284(7) Uani 1 1 d . .
H15A H 0.9420 0.5087 0.3324 0.043 Uiso 1 1 calc R U
H15B H 0.7999 0.4998 0.2980 0.043 Uiso 1 1 calc R U
H15C H 0.8339 0.3696 0.2783 0.043 Uiso 1 1 calc R U
C16 C 0.5186(3) 0.7850(3) 0.41802(16) 0.0328(7) Uani 1 1 d . .
H16A H 0.6223 0.8184 0.4272 0.049 Uiso 1 1 calc R U
H16B H 0.4707 0.7651 0.4602 0.049 Uiso 1 1 calc R U
H16C H 0.5055 0.8593 0.4014 0.049 Uiso 1 1 calc R U
C17 C 0.2388(3) 0.5511(4) 0.33655(17) 0.0353(8) Uani 1 1 d . .
H17A H 0.1951 0.4614 0.3031 0.053 Uiso 1 1 calc R U
H17B H 0.2231 0.6230 0.3191 0.053 Uiso 1 1 calc R U
H17C H 0.1937 0.5339 0.3795 0.053 Uiso 1 1 calc R U
C18 C 0.5211(4) 0.6565(3) 0.27026(16) 0.0348(7) Uani 1 1 d . .
H18A H 0.6253 0.6904 0.2774 0.052 Uiso 1 1 calc R U
H18B H 0.5058 0.7308 0.2551 0.052 Uiso 1 1 calc R U
H18C H 0.4767 0.5691 0.2354 0.052 Uiso 1 1 calc R U
C19 C 0.5130(3) 0.1588(3) 0.21398(13) 0.0175(5) Uani 1 1 d . .
H19 H 0.5951 0.2589 0.2270 0.021 Uiso 1 1 calc R U
C20 C 0.4030(3) 0.1685(3) 0.17149(13) 0.0192(5) Uani 1 1 d . .
H20 H 0.3134 0.0829 0.1587 0.023 Uiso 1 1 calc R U
C21 C 0.4161(3) 0.2839(3) 0.14948(14) 0.0212(6) Uani 1 1 d . .
H21 H 0.5019 0.3723 0.1645 0.025 Uiso 1 1 calc R U
C22 C 0.7339(3) 0.0435(3) 0.21003(17) 0.0323(7) Uani 1 1 d . .
H22A H 0.7674 -0.0160 0.1814 0.048 Uiso 1 1 calc R U
H22B H 0.6948 0.0013 0.2503 0.048 Uiso 1 1 calc R U
H22C H 0.8154 0.1404 0.2245 0.048 Uiso 1 1 calc R U
C23 C 0.4419(3) -0.1327(3) 0.12742(16) 0.0313(7) Uani 1 1 d . .
H23A H 0.4816 -0.1867 0.0990 0.047 Uiso 1 1 calc R U
H23B H 0.3670 -0.1289 0.1000 0.047 Uiso 1 1 calc R U
H23C H 0.3993 -0.1803 0.1659 0.047 Uiso 1 1 calc R U
C24 C 0.6688(4) 0.1462(3) 0.08715(16) 0.0353(8) Uani 1 1 d . .
H24A H 0.7161 0.0985 0.0602 0.053 Uiso 1 1 calc R U
H24B H 0.7402 0.2464 0.1048 0.053 Uiso 1 1 calc R U
H24C H 0.5915 0.1428 0.0583 0.053 Uiso 1 1 calc R U
C25 C 0.3490(3) 0.4676(3) 0.07207(16) 0.0303(7) Uani 1 1 d . .
H25A H 0.3571 0.5339 0.1138 0.046 Uiso 1 1 calc R U
H25B H 0.2827 0.4668 0.0373 0.046 Uiso 1 1 calc R U
H25C H 0.4448 0.4988 0.0550 0.046 Uiso 1 1 calc R U
C26 C 0.1043(3) 0.2284(3) 0.13255(17) 0.0346(8) Uani 1 1 d . .
H26A H 0.1200 0.2985 0.1740 0.052 Uiso 1 1 calc R U
H26B H 0.0711 0.1338 0.1446 0.052 Uiso 1 1 calc R U
H26C H 0.0306 0.2240 0.1008 0.052 Uiso 1 1 calc R U
C27 C 0.2440(4) 0.1522(4) 0.01117(17) 0.0430(9) Uani 1 1 d . .
H27A H 0.3344 0.1801 -0.0109 0.065 Uiso 1 1 calc R U
H27B H 0.1710 0.1511 -0.0198 0.065 Uiso 1 1 calc R U
H27C H 0.2089 0.0564 0.0221 0.065 Uiso 1 1 calc R U

loop_
_atom_site_aniso_label
_atom_site_aniso_U_11
_atom_site_aniso_U_22
_atom_site_aniso_U_33
_atom_site_aniso_U_23
_atom_site_aniso_U_13
_atom_site_aniso_U_12
As1 0.01414(13) 0.01608(13) 0.01928(15) 0.00436(10) 0.00184(10) 0.00700(11)
Si1 0.0179(4) 0.0203(4) 0.0226(4) 0.0046(3) 0.0051(3) 0.0073(3)
Si2 0.0169(4) 0.0204(4) 0.0198(4) 0.0032(3) 0.0015(3) 0.0049(3)
Si3 0.0160(4) 0.0224(4) 0.0213(4) 0.0035(3) -0.0008(3) 0.0079(3)
Si4 0.0226(4) 0.0223(4) 0.0250(4) 0.0024(3) 0.0000(3) 0.0125(3)
Si5 0.0188(4) 0.0195(4) 0.0255(4) 0.0049(3) 0.0072(3) 0.0090(3)
Si6 0.0230(4) 0.0207(4) 0.0232(4) 0.0047(3) 0.0009(3) 0.0115(3)
C1 0.0130(12) 0.0174(13) 0.0232(14) 0.0045(10) 0.0021(10) 0.0065(10)
C2 0.0159(13) 0.0158(12) 0.0235(14) 0.0058(10) 0.0052(11) 0.0064(11)
C3 0.0182(13) 0.0217(14) 0.0230(15) 0.0069(11) 0.0031(11) 0.0072(11)
C4 0.051(2) 0.048(2) 0.0327(18) 0.0201(16) 0.0169(16) 0.0306(18)
C5 0.0240(17) 0.043(2) 0.039(2) 0.0010(15) 0.0082(14) 0.0069(15)
C6 0.0310(17) 0.0308(17) 0.0359(18) 0.0005(14) 0.0136(14) 0.0116(14)
C7 0.0316(17) 0.0216(14) 0.0267(16) 0.0030(12) 0.0030(13) 0.0107(13)
C8 0.0268(16) 0.0385(18) 0.0263(17) 0.0081(14) 0.0002(13) 0.0107(14)
C9 0.0216(15) 0.0312(17) 0.0329(18) 0.0009(13) 0.0018(13) 0.0058(13)
C10 0.0176(13) 0.0190(13) 0.0179(13) 0.0035(10) 0.0027(10) 0.0083(11)
C11 0.0141(12) 0.0189(13) 0.0180(13) 0.0008(10) -0.0017(10) 0.0048(11)
C12 0.0205(14) 0.0216(14) 0.0235(15) 0.0038(11) 0.0023(11) 0.0105(12)
C13 0.0226(16) 0.0347(17) 0.0323(18) -0.0033(14) -0.0026(13) 0.0082(14)
C14 0.0266(16) 0.0370(18) 0.0388(19) 0.0090(14) -0.0063(14) 0.0151(14)
C15 0.0127(13) 0.0304(16) 0.0341(17) 0.0063(13) 0.0017(12) 0.0041(12)
C16 0.0331(18) 0.0283(16) 0.0365(18) 0.0011(13) -0.0010(14) 0.0157(14)
C17 0.0252(17) 0.0392(19) 0.042(2) 0.0047(15) -0.0041(14) 0.0168(15)
C18 0.047(2) 0.0334(17) 0.0318(18) 0.0100(14) 0.0087(15) 0.0244(16)
C19 0.0155(13) 0.0179(13) 0.0181(13) 0.0027(10) 0.0019(10) 0.0075(11)
C20 0.0163(13) 0.0200(13) 0.0200(14) 0.0034(10) 0.0032(10) 0.0078(11)
C21 0.0163(13) 0.0217(14) 0.0244(15) 0.0058(11) 0.0038(11) 0.0078(11)
C22 0.0268(16) 0.0341(17) 0.0419(19) 0.0068(14) 0.0078(14) 0.0196(14)
C23 0.0299(17) 0.0206(15) 0.0395(19) -0.0009(13) 0.0047(14) 0.0110(13)
C24 0.0421(19) 0.0335(18) 0.0326(18) 0.0119(14) 0.0205(15) 0.0185(16)
C25 0.0297(17) 0.0314(17) 0.0324(17) 0.0127(13) 0.0025(13) 0.0146(14)
C26 0.0272(17) 0.0365(18) 0.046(2) 0.0197(15) 0.0065(14) 0.0162(14)
C27 0.052(2) 0.048(2) 0.037(2) -0.0092(16) -0.0124(17) 0.0357(19)

loop_
_atom_type_symbol
_atom_type_description
_atom_type_scat_dispersion_real
_atom_type_scat_dispersion_imag
_atom_type_scat_source
C C 0.0033 0.0016 'International Tables Vol C Tables 4.2.6.8 and 6.1.1.4'
H H 0.0000 0.0000 'International Tables Vol C Tables 4.2.6.8 and 6.1.1.4'
Si Si 0.0817 0.0704 'International Tables Vol C Tables 4.2.6.8 and 6.1.1.4'
As As 0.0499 2.0058 'International Tables Vol C Tables 4.2.6.8 and 6.1.1.4'

loop_
_geom_angle_atom_site_label_1
_geom_angle_atom_site_label_2
_geom_angle_atom_site_label_3
_geom_angle
C10 As1 C1 102.75(11)
C10 As1 C19 98.22(11)
C1 As1 C19 100.81(10)
C4 Si1 C6 109.50(16)
C4 Si1 C5 109.34(17)
C6 Si1 C5 106.89(15)
C4 Si1 C1 110.09(13)
C6 Si1 C1 112.74(13)
C5 Si1 C1 108.18(14)
C3 Si2 C7 110.23(13)
C3 Si2 C8 109.87(13)
C7 Si2 C8 109.26(15)
C3 Si2 C9 108.22(14)
C7 Si2 C9 110.22(14)
C8 Si2 C9 109.02(14)
C13 Si3 C14 109.50(15)
C13 Si3 C15 106.90(14)
C14 Si3 C15 110.70(15)
C13 Si3 C10 107.31(13)
C14 Si3 C10 110.45(13)
C15 Si3 C10 111.84(12)
C18 Si4 C12 110.16(14)
C18 Si4 C17 108.67(16)
C12 Si4 C17 109.60(14)
C18 Si4 C16 109.63(15)
C12 Si4 C16 109.48(14)
C17 Si4 C16 109.29(15)
C23 Si5 C22 109.01(14)
C23 Si5 C24 109.93(15)
C22 Si5 C24 109.19(15)
C23 Si5 C19 109.77(13)
C22 Si5 C19 111.71(13)
C24 Si5 C19 107.20(13)
C21 Si6 C27 108.86(14)
C21 Si6 C25 108.37(13)
C27 Si6 C25 110.25(16)
C21 Si6 C26 110.00(13)
C27 Si6 C26 108.78(17)
C25 Si6 C26 110.57(14)
C2 C1 Si1 108.16(17)
C2 C1 As1 106.07(17)
Si1 C1 As1 115.32(13)
C2 C1 H1 109.0
Si1 C1 H1 109.0
As1 C1 H1 109.0
C3 C2 C1 127.5(2)
C3 C2 H2 116.2
C1 C2 H2 116.2
C2 C3 Si2 126.2(2)
C2 C3 H3 116.9
Si2 C3 H3 116.9
Si1 C4 H4A 109.5
Si1 C4 H4B 109.5
H4A C4 H4B 109.5
Si1 C4 H4C 109.5
H4A C4 H4C 109.5
H4B C4 H4C 109.5
Si1 C5 H5A 109.5
Si1 C5 H5B 109.5
H5A C5 H5B 109.5
Si1 C5 H5C 109.5
H5A C5 H5C 109.5
H5B C5 H5C 109.5
Si1 C6 H6A 109.5
Si1 C6 H6B 109.5
H6A C6 H6B 109.5
Si1 C6 H6C 109.5
H6A C6 H6C 109.5
H6B C6 H6C 109.5
Si2 C7 H7A 109.5
Si2 C7 H7B 109.5
H7A C7 H7B 109.5
Si2 C7 H7C 109.5
H7A C7 H7C 109.5
H7B C7 H7C 109.5
Si2 C8 H8A 109.5
Si2 C8 H8B 109.5
H8A C8 H8B 109.5
Si2 C8 H8C 109.5
H8A C8 H8C 109.5
H8B C8 H8C 109.5
Si2 C9 H9A 109.5
Si2 C9 H9B 109.5
H9A C9 H9B 109.5
Si2 C9 H9C 109.5
H9A C9 H9C 109.5
H9B C9 H9C 109.5
C11 C10 Si3 109.73(17)
C11 C10 As1 115.95(18)
Si3 C10 As1 112.13(13)
C11 C10 H10 106.1
Si3 C10 H10 106.1
As1 C10 H10 106.1
C12 C11 C10 126.6(3)
C12 C11 H11 116.7
C10 C11 H11 116.7
C11 C12 Si4 124.5(2)
C11 C12 H12 117.7
Si4 C12 H12 117.7
Si3 C13 H13A 109.5
Si3 C13 H13B 109.5
H13A C13 H13B 109.5
Si3 C13 H13C 109.5
H13A C13 H13C 109.5
H13B C13 H13C 109.5
Si3 C14 H14A 109.5
Si3 C14 H14B 109.5
H14A C14 H14B 109.5
Si3 C14 H14C 109.5
H14A C14 H14C 109.5
H14B C14 H14C 109.5
Si3 C15 H15A 109.5
Si3 C15 H15B 109.5
H15A C15 H15B 109.5
Si3 C15 H15C 109.5
H15A C15 H15C 109.5
H15B C15 H15C 109.5
Si4 C16 H16A 109.5
Si4 C16 H16B 109.5
H16A C16 H16B 109.5
Si4 C16 H16C 109.5
H16A C16 H16C 109.5
H16B C16 H16C 109.5
Si4 C17 H17A 109.5
Si4 C17 H17B 109.5
H17A C17 H17B 109.5
Si4 C17 H17C 109.5
H17A C17 H17C 109.5
H17B C17 H17C 109.5
Si4 C18 H18A 109.5
Si4 C18 H18B 109.5
H18A C18 H18B 109.5
Si4 C18 H18C 109.5
H18A C18 H18C 109.5
H18B C18 H18C 109.5
C20 C19 Si5 109.85(18)
C20 C19 As1 115.92(18)
Si5 C19 As1 112.01(12)
C20 C19 H19 106.1
Si5 C19 H19 106.1
As1 C19 H19 106.1
C21 C20 C19 127.2(2)
C21 C20 H20 116.4
C19 C20 H20 116.4
C20 C21 Si6 124.4(2)
C20 C21 H21 117.8
Si6 C21 H21 117.8
Si5 C22 H22A 109.5
Si5 C22 H22B 109.5
H22A C22 H22B 109.5
Si5 C22 H22C 109.5
H22A C22 H22C 109.5
H22B C22 H22C 109.5
Si5 C23 H23A 109.5
Si5 C23 H23B 109.5
H23A C23 H23B 109.5
Si5 C23 H23C 109.5
H23A C23 H23C 109.5
H23B C23 H23C 109.5
Si5 C24 H24A 109.5
Si5 C24 H24B 109.5
H24A C24 H24B 109.5
Si5 C24 H24C 109.5
H24A C24 H24C 109.5
H24B C24 H24C 109.5
Si6 C25 H25A 109.5
Si6 C25 H25B 109.5
H25A C25 H25B 109.5
Si6 C25 H25C 109.5
H25A C25 H25C 109.5
H25B C25 H25C 109.5
Si6 C26 H26A 109.5
Si6 C26 H26B 109.5
H26A C26 H26B 109.5
Si6 C26 H26C 109.5
H26A C26 H26C 109.5
H26B C26 H26C 109.5
Si6 C27 H27A 109.5
Si6 C27 H27B 109.5
H27A C27 H27B 109.5
Si6 C27 H27C 109.5
H27A C27 H27C 109.5
H27B C27 H27C 109.5

loop_
_geom_bond_atom_site_label_1
_geom_bond_atom_site_label_2
_geom_bond_distance
As1 C10 2.002(3)
As1 C1 2.004(3)
As1 C19 2.023(3)
Si1 C4 1.860(3)
Si1 C6 1.861(3)
Si1 C5 1.865(3)
Si1 C1 1.902(3)
Si2 C3 1.855(3)
Si2 C7 1.857(3)
Si2 C8 1.865(3)
Si2 C9 1.869(3)
Si3 C13 1.862(3)
Si3 C14 1.862(3)
Si3 C15 1.866(3)
Si3 C10 1.900(3)
Si4 C18 1.861(3)
Si4 C12 1.862(3)
Si4 C17 1.863(3)
Si4 C16 1.874(3)
Si5 C23 1.860(3)
Si5 C22 1.867(3)
Si5 C24 1.872(3)
Si5 C19 1.897(3)
Si6 C21 1.861(3)
Si6 C27 1.865(3)
Si6 C25 1.865(3)
Si6 C26 1.869(3)
C1 C2 1.500(4)
C1 H1 1.0000
C2 C3 1.331(4)
C2 H2 0.9500
C3 H3 0.9500
C4 H4A 0.9800
C4 H4B 0.9800
C4 H4C 0.9800
C5 H5A 0.9800
C5 H5B 0.9800
C5 H5C 0.9800
C6 H6A 0.9800
C6 H6B 0.9800
C6 H6C 0.9800
C7 H7A 0.9800
C7 H7B 0.9800
C7 H7C 0.9800
C8 H8A 0.9800
C8 H8B 0.9800
C8 H8C 0.9800
C9 H9A 0.9800
C9 H9B 0.9800
C9 H9C 0.9800
C10 C11 1.499(4)
C10 H10 1.0000
C11 C12 1.330(4)
C11 H11 0.9500
C12 H12 0.9500
C13 H13A 0.9800
C13 H13B 0.9800
C13 H13C 0.9800
C14 H14A 0.9800
C14 H14B 0.9800
C14 H14C 0.9800
C15 H15A 0.9800
C15 H15B 0.9800
C15 H15C 0.9800
C16 H16A 0.9800
C16 H16B 0.9800
C16 H16C 0.9800
C17 H17A 0.9800
C17 H17B 0.9800
C17 H17C 0.9800
C18 H18A 0.9800
C18 H18B 0.9800
C18 H18C 0.9800
C19 C20 1.489(3)
C19 H19 1.0000
C20 C21 1.331(4)
C20 H20 0.9500
C21 H21 0.9500
C22 H22A 0.9800
C22 H22B 0.9800
C22 H22C 0.9800
C23 H23A 0.9800
C23 H23B 0.9800
C23 H23C 0.9800
C24 H24A 0.9800
C24 H24B 0.9800
C24 H24C 0.9800
C25 H25A 0.9800
C25 H25B 0.9800
C25 H25C 0.9800
C26 H26A 0.9800
C26 H26B 0.9800
C26 H26C 0.9800
C27 H27A 0.9800
C27 H27B 0.9800
C27 H27C 0.9800

loop_
_geom_torsion_atom_site_label_1
_geom_torsion_atom_site_label_2
_geom_torsion_atom_site_label_3
_geom_torsion_atom_site_label_4
_geom_torsion
Si1 C1 C2 C3 103.7(3)
As1 C1 C2 C3 -132.1(3)
C1 C2 C3 Si2 -177.4(2)
C7 Si2 C3 C2 -0.6(3)
C8 Si2 C3 C2 -121.1(3)
C9 Si2 C3 C2 120.0(3)
C13 Si3 C10 C11 65.5(2)
C14 Si3 C10 C11 -175.23(19)
C15 Si3 C10 C11 -51.5(2)
C13 Si3 C10 As1 -164.15(14)
C14 Si3 C10 As1 -44.86(18)
C15 Si3 C10 As1 78.91(16)
Si3 C10 C11 C12 -91.8(3)
As1 C10 C11 C12 139.9(2)
C10 C11 C12 Si4 176.5(2)
C18 Si4 C12 C11 -20.5(3)
C17 Si4 C12 C11 99.1(3)
C16 Si4 C12 C11 -141.1(2)
C23 Si5 C19 C20 -61.3(2)
C22 Si5 C19 C20 177.61(18)
C24 Si5 C19 C20 58.0(2)
C23 Si5 C19 As1 68.98(17)
C22 Si5 C19 As1 -52.07(17)
C24 Si5 C19 As1 -171.65(14)
Si5 C19 C20 C21 -108.4(3)
As1 C19 C20 C21 123.4(3)
C19 C20 C21 Si6 175.5(2)
C27 Si6 C21 C20 -57.5(3)
C25 Si6 C21 C20 -177.4(2)
C26 Si6 C21 C20 61.6(3)
